data_4068436
loop_
_publ_author_name
'Kessler, Florian'
'Szesni, Normen'
'P\~ohako, Kaija'
'Weibert, Bernhard'
'Fischer, Helmut'

_publ_section_title
;
 Synthesis of the First Stable Palladium Allenylidene Complexes
;
_journal_issue 1
_journal_name_full Organometallics
_journal_page_first 348
_journal_paper_doi 10.1021/om800843e
_journal_volume 28
_journal_year 2009
_chemical_formula_moiety 'C44 H39 F3 N O3 P2 Pd, 2(C H2 Cl2), B F4'
_chemical_formula_sum 'C46 H43 B Cl4 F7 N O3 P2 Pd'
_chemical_formula_weight 1111.76
_chemical_name_systematic
; 
 ? 
;
_space_group_IT_number 14
_symmetry_cell_setting monoclinic
_symmetry_space_group_name_Hall '-P 2yn'
_symmetry_space_group_name_H-M 'P 1 21/n 1'
_atom_sites_solution_hydrogens geom
_atom_sites_solution_primary direct
_atom_sites_solution_secondary difmap
_audit_creation_method SHELXL-97
_cell_angle_alpha 90.00
_cell_angle_beta 90.71(3)
_cell_angle_gamma 90.00
_cell_formula_units_Z 4
_cell_length_a 11.612(2)
_cell_length_b 23.143(5)
_cell_length_c 18.136(4)
_cell_measurement_reflns_used 69877
_cell_measurement_temperature 100(2)
_cell_measurement_theta_max 27.25
_cell_measurement_theta_min 1.51
_cell_volume 4873.4(17)
_computing_cell_refinement 'STOE X-AREA'
_computing_data_collection 'STOE X-AREA'
_computing_data_reduction 'STOE X-RED'
_computing_structure_refinement 'SHELXL-97 (Sheldrick, 1997)'
_computing_structure_solution 'SHELXS-97 (Sheldrick, 1990)'
_diffrn_ambient_temperature 100(2)
_diffrn_detector_area_resol_mean 6.67
_diffrn_measured_fraction_theta_full 0.984
_diffrn_measured_fraction_theta_max 0.984
_diffrn_measurement_device_type 'STOE IPDS 2T'
_diffrn_measurement_method 'rotation method'
_diffrn_radiation_monochromator graphite
_diffrn_radiation_source 'fine-focus sealed tube'
_diffrn_radiation_type MoK\a
_diffrn_radiation_wavelength 0.71073
_diffrn_reflns_av_R_equivalents 0.0879
_diffrn_reflns_av_sigmaI/netI 0.0447
_diffrn_reflns_limit_h_max 14
_diffrn_reflns_limit_h_min -14
_diffrn_reflns_limit_k_max 29
_diffrn_reflns_limit_k_min -29
_diffrn_reflns_limit_l_max 22
_diffrn_reflns_limit_l_min -23
_diffrn_reflns_number 70118
_diffrn_reflns_theta_full 26.84
_diffrn_reflns_theta_max 26.84
_diffrn_reflns_theta_min 1.96
_exptl_absorpt_coefficient_mu 0.733
_exptl_absorpt_correction_T_max 0.9071
_exptl_absorpt_correction_T_min 0.7878
_exptl_absorpt_correction_type integration
_exptl_crystal_colour colorless
_exptl_crystal_density_diffrn 1.515
_exptl_crystal_density_method 'not measured'
_exptl_crystal_description block
_exptl_crystal_F_000 2248
_exptl_crystal_size_max 0.500
_exptl_crystal_size_mid 0.400
_exptl_crystal_size_min 0.300
_refine_diff_density_max 1.132
_refine_diff_density_min -0.975
_refine_diff_density_rms 0.092
_refine_ls_extinction_method none
_refine_ls_goodness_of_fit_ref 1.023
_refine_ls_hydrogen_treatment constr
_refine_ls_matrix_type full
_refine_ls_number_parameters 586
_refine_ls_number_reflns 10300
_refine_ls_number_restraints 0
_refine_ls_restrained_S_all 1.023
_refine_ls_R_factor_all 0.0495
_refine_ls_R_factor_gt 0.0406
_refine_ls_shift/su_max 0.001
_refine_ls_shift/su_mean 0.000
_refine_ls_structure_factor_coef Fsqd
_refine_ls_weighting_details 'calc w=1/[\s^2^(Fo^2^)+(0.0477P)^2^+7.2460P] where P=(Fo^2^+2Fc^2^)/3'
_refine_ls_weighting_scheme calc
_refine_ls_wR_factor_gt 0.0959
_refine_ls_wR_factor_ref 0.0995
_reflns_number_gt 8828
_reflns_number_total 10300
_reflns_threshold_expression >2sigma(I)
_cod_data_source_file om800843e_si_003.cif
_cod_data_source_block fkbw13
_cod_original_cell_volume 4873.5(17)
_cod_original_sg_symbol_H-M 'P 21/n'
_cod_database_code 4068436

loop_
_symmetry_equiv_pos_as_xyz
'x, y, z'
'-x+1/2, y+1/2, -z+1/2'
'-x, -y, -z'
'x-1/2, -y-1/2, z-1/2'

loop_
_atom_site_label
_atom_site_type_symbol
_atom_site_fract_x
_atom_site_fract_y
_atom_site_fract_z
_atom_site_U_iso_or_equiv
_atom_site_adp_type
_atom_site_occupancy
_atom_site_symmetry_multiplicity
_atom_site_calc_flag
_atom_site_refinement_flags
Pd1 Pd 0.178584(16) 0.134512(8) 0.761256(10) 0.01368(6) Uani 1 1 d .
P1 P 0.31363(6) 0.13097(3) 0.85752(3) 0.01538(13) Uani 1 1 d .
O1 O 0.04323(16) 0.11286(8) 0.82889(9) 0.0186(4) Uani 1 1 d .
F1 F -0.20079(17) 0.15983(11) 0.88664(12) 0.0464(5) Uani 1 1 d .
C1 C 0.3036(2) 0.15328(12) 0.69674(14) 0.0188(5) Uani 1 1 d .
N1 N 0.5224(2) 0.16054(12) 0.56177(13) 0.0291(5) Uani 1 1 d .
B1 B 0.3409(4) -0.06527(18) 0.6251(2) 0.0348(8) Uani 1 1 d .
Cl1 Cl 0.29807(8) 0.14669(5) 0.27347(5) 0.0484(2) Uani 1 1 d .
P2 P 0.05771(6) 0.15349(3) 0.66063(3) 0.01539(13) Uani 1 1 d .
O2 O 0.0246(2) 0.20596(9) 0.86227(12) 0.0302(5) Uani 1 1 d .
F2 F -0.1176(2) 0.08115(10) 0.91898(15) 0.0590(7) Uani 1 1 d .
C2 C 0.3797(2) 0.16769(13) 0.65499(14) 0.0219(5) Uani 1 1 d .
Cl2 Cl 0.31090(8) 0.17012(5) 0.43170(5) 0.0469(2) Uani 1 1 d .
O3 O 0.48024(19) 0.24834(10) 0.60411(12) 0.0307(5) Uani 1 1 d .
F3 F -0.0887(2) 0.15761(12) 0.98099(10) 0.0527(6) Uani 1 1 d .
C3 C 0.4615(2) 0.19166(14) 0.60609(15) 0.0255(6) Uani 1 1 d .
Cl3 Cl 0.35368(10) 0.44006(4) 0.63202(7) 0.0597(3) Uani 1 1 d .
C4 C 0.4109(3) 0.28597(15) 0.6491(2) 0.0375(7) Uani 1 1 d .
H4A H 0.4346 0.3262 0.6416 0.056 Uiso 1 1 calc R
H4B H 0.4214 0.2756 0.7012 0.056 Uiso 1 1 calc R
H4C H 0.3295 0.2816 0.6351 0.056 Uiso 1 1 calc R
F4 F 0.3733(3) -0.11279(14) 0.66228(18) 0.0967(12) Uani 1 1 d .
Cl4 Cl 0.51633(12) 0.44274(4) 0.75606(5) 0.0580(3) Uani 1 1 d .
C5 C 0.5137(3) 0.09897(16) 0.55920(17) 0.0342(7) Uani 1 1 d .
H5A H 0.4571 0.0859 0.5952 0.051 Uiso 1 1 calc R
H5B H 0.5889 0.0819 0.5710 0.051 Uiso 1 1 calc R
H5C H 0.4891 0.0869 0.5097 0.051 Uiso 1 1 calc R
F5 F 0.27952(18) -0.08180(10) 0.56203(11) 0.0435(5) Uani 1 1 d .
C6 C 0.6031(3) 0.18974(16) 0.51147(18) 0.0356(7) Uani 1 1 d .
H6A H 0.5997 0.2316 0.5195 0.053 Uiso 1 1 calc R
H6B H 0.5814 0.1810 0.4603 0.053 Uiso 1 1 calc R
H6C H 0.6815 0.1760 0.5213 0.053 Uiso 1 1 calc R
F6 F 0.4353(5) -0.0374(3) 0.60686(17) 0.169(3) Uani 1 1 d .
C7 C -0.0014(2) 0.15475(12) 0.86326(14) 0.0208(5) Uani 1 1 d .
F7 F 0.2766(4) -0.0319(2) 0.6669(2) 0.149(2) Uani 1 1 d .
C8 C -0.1028(3) 0.13758(14) 0.91297(16) 0.0291(6) Uani 1 1 d .
C21 C 0.3939(2) 0.19806(11) 0.85575(14) 0.0189(5) Uani 1 1 d .
C22 C 0.5135(2) 0.19968(12) 0.85426(14) 0.0208(5) Uani 1 1 d .
H22A H 0.5564 0.1647 0.8549 0.025 Uiso 1 1 calc R
C23 C 0.5704(3) 0.25238(13) 0.85190(15) 0.0248(6) Uani 1 1 d .
H23A H 0.6521 0.2533 0.8504 0.030 Uiso 1 1 calc R
C24 C 0.5090(3) 0.30345(13) 0.85171(16) 0.0268(6) Uani 1 1 d .
H24A H 0.5486 0.3394 0.8507 0.032 Uiso 1 1 calc R
C25 C 0.3890(3) 0.30244(13) 0.85304(17) 0.0278(6) Uani 1 1 d .
H25A H 0.3466 0.3376 0.8530 0.033 Uiso 1 1 calc R
C26 C 0.3318(2) 0.24985(12) 0.85445(15) 0.0236(6) Uani 1 1 d .
H26A H 0.2500 0.2490 0.8545 0.028 Uiso 1 1 calc R
C31 C 0.2570(2) 0.12643(12) 0.95048(14) 0.0186(5) Uani 1 1 d .
C32 C 0.1912(3) 0.07846(13) 0.96878(15) 0.0259(6) Uani 1 1 d .
H32A H 0.1754 0.0497 0.9327 0.031 Uiso 1 1 calc R
C33 C 0.1485(3) 0.07242(15) 1.03961(17) 0.0317(7) Uani 1 1 d .
H33A H 0.1039 0.0395 1.0518 0.038 Uiso 1 1 calc R
C34 C 0.1706(3) 0.11403(16) 1.09202(16) 0.0345(7) Uani 1 1 d .
H34A H 0.1412 0.1098 1.1404 0.041 Uiso 1 1 calc R
C35 C 0.2355(3) 0.16187(17) 1.07433(17) 0.0403(8) Uani 1 1 d .
H35A H 0.2500 0.1907 1.1106 0.048 Uiso 1 1 calc R
C36 C 0.2800(3) 0.16830(14) 1.00389(16) 0.0312(7) Uani 1 1 d .
H36A H 0.3257 0.2010 0.9923 0.037 Uiso 1 1 calc R
C41 C 0.4167(2) 0.07204(11) 0.85424(14) 0.0183(5) Uani 1 1 d .
C42 C 0.4903(3) 0.06104(13) 0.91444(16) 0.0262(6) Uani 1 1 d .
H42A H 0.4858 0.0842 0.9576 0.031 Uiso 1 1 calc R
C43 C 0.5697(3) 0.01646(14) 0.91116(18) 0.0324(7) Uani 1 1 d .
H43A H 0.6207 0.0097 0.9516 0.039 Uiso 1 1 calc R
C44 C 0.5750(3) -0.01808(14) 0.84930(19) 0.0317(7) Uani 1 1 d .
H44A H 0.6292 -0.0488 0.8476 0.038 Uiso 1 1 calc R
C45 C 0.5016(3) -0.00841(13) 0.78959(17) 0.0280(6) Uani 1 1 d .
H45A H 0.5051 -0.0326 0.7474 0.034 Uiso 1 1 calc R
C46 C 0.4227(2) 0.03708(12) 0.79187(15) 0.0213(5) Uani 1 1 d .
H46A H 0.3730 0.0442 0.7509 0.026 Uiso 1 1 calc R
C51 C 0.0777(2) 0.22862(11) 0.63390(14) 0.0184(5) Uani 1 1 d .
C52 C 0.0893(2) 0.24586(13) 0.56065(15) 0.0236(6) Uani 1 1 d .
H52A H 0.0867 0.2181 0.5221 0.028 Uiso 1 1 calc R
C53 C 0.1049(3) 0.30420(13) 0.54475(16) 0.0286(6) Uani 1 1 d .
H53A H 0.1138 0.3161 0.4950 0.034 Uiso 1 1 calc R
C54 C 0.1075(3) 0.34495(13) 0.60021(18) 0.0297(6) Uani 1 1 d .
H54A H 0.1165 0.3847 0.5884 0.036 Uiso 1 1 calc R
C55 C 0.0970(3) 0.32809(13) 0.67344(17) 0.0278(6) Uani 1 1 d .
H55A H 0.0993 0.3561 0.7117 0.033 Uiso 1 1 calc R
C56 C 0.0831(2) 0.26997(13) 0.69028(15) 0.0237(6) Uani 1 1 d .
H56A H 0.0773 0.2582 0.7403 0.028 Uiso 1 1 calc R
C61 C -0.0935(2) 0.14593(12) 0.68299(14) 0.0196(5) Uani 1 1 d .
C62 C -0.1689(2) 0.19271(13) 0.68859(15) 0.0231(6) Uani 1 1 d .
H62A H -0.1417 0.2309 0.6807 0.028 Uiso 1 1 calc R
C63 C -0.2837(3) 0.18331(15) 0.70563(16) 0.0296(7) Uani 1 1 d .
H63A H -0.3351 0.2151 0.7089 0.036 Uiso 1 1 calc R
C64 C -0.3232(3) 0.12810(16) 0.71787(16) 0.0323(7) Uani 1 1 d .
H64A H -0.4018 0.1220 0.7294 0.039 Uiso 1 1 calc R
C65 C -0.2492(3) 0.08138(15) 0.71348(16) 0.0307(7) Uani 1 1 d .
H65A H -0.2770 0.0434 0.7221 0.037 Uiso 1 1 calc R
C66 C -0.1341(3) 0.09022(13) 0.69635(15) 0.0253(6) Uani 1 1 d .
H66A H -0.0830 0.0582 0.6937 0.030 Uiso 1 1 calc R
C71 C 0.0734(2) 0.10884(11) 0.57911(13) 0.0180(5) Uani 1 1 d .
C72 C 0.1699(2) 0.07430(12) 0.57084(15) 0.0226(6) Uani 1 1 d .
H72A H 0.2269 0.0729 0.6088 0.027 Uiso 1 1 calc R
C73 C 0.1833(3) 0.04165(13) 0.50693(15) 0.0266(6) Uani 1 1 d .
H73A H 0.2501 0.0185 0.5010 0.032 Uiso 1 1 calc R
C74 C 0.0993(3) 0.04307(13) 0.45214(15) 0.0269(6) Uani 1 1 d .
H74A H 0.1091 0.0214 0.4082 0.032 Uiso 1 1 calc R
C75 C 0.0005(3) 0.07621(12) 0.46119(15) 0.0241(6) Uani 1 1 d .
H75A H -0.0579 0.0761 0.4241 0.029 Uiso 1 1 calc R
C76 C -0.0129(2) 0.10924(12) 0.52406(14) 0.0219(5) Uani 1 1 d .
H76A H -0.0801 0.1321 0.5300 0.026 Uiso 1 1 calc R
C100 C 0.3809(3) 0.17560(19) 0.3463(2) 0.0443(9) Uani 1 1 d .
H10A H 0.3972 0.2168 0.3359 0.053 Uiso 1 1 calc R
H10B H 0.4554 0.1549 0.3494 0.053 Uiso 1 1 calc R
C101 C 0.4035(5) 0.47848(18) 0.7103(2) 0.0616(13) Uani 1 1 d .
H10C H 0.4302 0.5172 0.6948 0.074 Uiso 1 1 calc R
H10D H 0.3390 0.4839 0.7448 0.074 Uiso 1 1 calc R

loop_
_atom_site_aniso_label
_atom_site_aniso_U_11
_atom_site_aniso_U_22
_atom_site_aniso_U_33
_atom_site_aniso_U_23
_atom_site_aniso_U_13
_atom_site_aniso_U_12
Pd1 0.01186(10) 0.01494(10) 0.01418(10) 0.00055(7) -0.00182(6) 0.00078(7)
P1 0.0144(3) 0.0151(3) 0.0166(3) -0.0001(2) -0.0030(2) 0.0011(2)
O1 0.0162(9) 0.0215(9) 0.0183(8) 0.0012(7) 0.0007(7) 0.0009(7)
F1 0.0213(9) 0.0728(16) 0.0451(11) 0.0146(11) 0.0040(8) 0.0114(10)
C1 0.0174(13) 0.0215(13) 0.0173(11) -0.0021(10) -0.0060(10) 0.0030(10)
N1 0.0219(13) 0.0402(15) 0.0253(12) -0.0029(11) 0.0014(10) 0.0004(11)
B1 0.038(2) 0.037(2) 0.0291(17) 0.0026(14) 0.0000(15) 0.0031(16)
Cl1 0.0386(5) 0.0542(6) 0.0523(5) -0.0178(4) -0.0060(4) 0.0032(4)
P2 0.0131(3) 0.0171(3) 0.0159(3) 0.0013(2) -0.0024(2) 0.0010(2)
O2 0.0354(12) 0.0221(11) 0.0334(11) 0.0005(8) 0.0094(9) 0.0048(9)
F2 0.0548(15) 0.0390(12) 0.0843(17) 0.0158(12) 0.0424(13) 0.0001(11)
C2 0.0164(13) 0.0277(15) 0.0217(12) 0.0023(10) -0.0028(10) -0.0007(11)
Cl2 0.0318(4) 0.0702(6) 0.0383(4) 0.0189(4) -0.0075(3) 0.0035(4)
O3 0.0306(12) 0.0281(11) 0.0336(11) 0.0042(9) 0.0042(9) -0.0060(9)
F3 0.0480(13) 0.0886(18) 0.0217(9) -0.0013(10) 0.0098(9) -0.0026(12)
C3 0.0162(13) 0.0375(17) 0.0227(13) 0.0013(11) -0.0043(10) 0.0023(12)
Cl3 0.0635(7) 0.0320(5) 0.0830(7) -0.0021(5) -0.0214(6) 0.0004(4)
C4 0.0355(18) 0.0276(16) 0.0494(19) 0.0017(14) 0.0042(15) 0.0016(14)
F4 0.136(3) 0.069(2) 0.084(2) 0.0102(16) -0.066(2) 0.026(2)
Cl4 0.1077(9) 0.0358(5) 0.0301(4) -0.0033(3) -0.0093(5) 0.0097(5)
C5 0.0250(16) 0.048(2) 0.0293(15) -0.0067(14) 0.0019(12) 0.0050(14)
F5 0.0420(12) 0.0455(12) 0.0425(11) 0.0000(9) -0.0109(9) 0.0111(10)
C6 0.0354(18) 0.0392(18) 0.0326(16) -0.0038(13) 0.0115(13) -0.0053(14)
F6 0.189(5) 0.268(6) 0.0494(17) 0.006(3) -0.006(2) -0.188(5)
C7 0.0185(13) 0.0254(14) 0.0185(12) 0.0040(10) 0.0012(10) 0.0054(11)
F7 0.164(4) 0.209(5) 0.074(2) -0.073(3) -0.049(2) 0.139(4)
C8 0.0263(15) 0.0352(17) 0.0260(14) 0.0060(12) 0.0070(11) 0.0073(13)
C21 0.0196(13) 0.0184(13) 0.0185(12) -0.0011(9) -0.0029(10) -0.0009(10)
C22 0.0200(13) 0.0210(13) 0.0214(12) -0.0024(10) -0.0021(10) 0.0001(10)
C23 0.0210(14) 0.0270(15) 0.0265(13) -0.0033(11) -0.0002(11) -0.0046(11)
C24 0.0304(16) 0.0208(14) 0.0293(14) -0.0025(11) 0.0006(12) -0.0075(12)
C25 0.0297(16) 0.0181(14) 0.0356(15) -0.0015(11) -0.0011(12) 0.0025(12)
C26 0.0210(13) 0.0204(14) 0.0294(14) -0.0003(11) -0.0028(11) 0.0007(11)
C31 0.0172(12) 0.0222(13) 0.0163(11) 0.0023(9) -0.0031(9) 0.0038(10)
C32 0.0279(15) 0.0269(15) 0.0227(13) 0.0040(11) -0.0065(11) -0.0032(12)
C33 0.0265(15) 0.0379(17) 0.0305(15) 0.0154(13) -0.0035(12) -0.0027(13)
C34 0.0345(17) 0.048(2) 0.0207(14) 0.0053(13) 0.0030(12) 0.0078(15)
C35 0.055(2) 0.043(2) 0.0231(15) -0.0097(13) 0.0045(14) -0.0036(17)
C36 0.0387(18) 0.0298(16) 0.0251(14) -0.0040(12) 0.0031(12) -0.0056(13)
C41 0.0141(12) 0.0175(12) 0.0232(12) 0.0047(10) 0.0002(10) -0.0006(10)
C42 0.0248(15) 0.0254(15) 0.0283(14) 0.0038(11) -0.0060(11) 0.0047(12)
C43 0.0253(15) 0.0327(17) 0.0391(17) 0.0089(13) -0.0070(13) 0.0086(13)
C44 0.0245(15) 0.0240(15) 0.0466(18) 0.0078(13) 0.0036(13) 0.0094(12)
C45 0.0278(15) 0.0207(14) 0.0356(15) -0.0002(11) 0.0065(12) 0.0045(12)
C46 0.0207(13) 0.0180(13) 0.0251(13) 0.0030(10) 0.0002(10) 0.0002(10)
C51 0.0140(12) 0.0193(13) 0.0220(12) 0.0039(10) -0.0021(9) 0.0023(10)
C52 0.0246(14) 0.0248(14) 0.0215(13) 0.0017(10) -0.0033(10) -0.0004(11)
C53 0.0315(16) 0.0281(15) 0.0260(14) 0.0084(11) -0.0043(12) -0.0024(12)
C54 0.0286(16) 0.0207(14) 0.0397(16) 0.0079(12) -0.0054(13) -0.0011(12)
C55 0.0300(16) 0.0214(14) 0.0321(15) -0.0031(11) -0.0016(12) 0.0024(12)
C56 0.0252(14) 0.0232(14) 0.0226(13) 0.0005(10) -0.0013(11) 0.0022(11)
C61 0.0151(12) 0.0259(14) 0.0175(12) 0.0009(10) -0.0047(9) -0.0003(10)
C62 0.0184(13) 0.0283(15) 0.0225(13) 0.0018(11) -0.0048(10) 0.0036(11)
C63 0.0184(14) 0.0448(19) 0.0256(14) -0.0023(12) -0.0039(11) 0.0083(13)
C64 0.0170(14) 0.056(2) 0.0241(14) -0.0018(13) -0.0005(11) -0.0054(14)
C65 0.0239(15) 0.0408(18) 0.0274(14) 0.0012(13) -0.0002(11) -0.0098(13)
C66 0.0208(14) 0.0277(15) 0.0273(14) 0.0010(11) -0.0023(11) -0.0017(11)
C71 0.0205(13) 0.0182(12) 0.0153(11) 0.0005(9) -0.0023(10) -0.0012(10)
C72 0.0238(14) 0.0215(13) 0.0223(13) -0.0017(10) -0.0053(11) 0.0013(11)
C73 0.0311(16) 0.0238(14) 0.0248(13) -0.0024(11) 0.0002(11) 0.0047(12)
C74 0.0396(17) 0.0220(14) 0.0191(13) -0.0023(10) 0.0011(11) -0.0031(12)
C75 0.0294(15) 0.0238(14) 0.0190(12) 0.0038(10) -0.0077(11) -0.0060(11)
C76 0.0221(14) 0.0224(13) 0.0210(12) 0.0036(10) -0.0040(10) -0.0014(11)
C100 0.0296(18) 0.053(2) 0.051(2) -0.0159(17) 0.0045(15) -0.0136(16)
C101 0.107(4) 0.031(2) 0.046(2) -0.0002(16) 0.002(2) 0.026(2)

loop_
_atom_type_symbol
_atom_type_description
_atom_type_scat_dispersion_real
_atom_type_scat_dispersion_imag
_atom_type_scat_source
C C 0.0033 0.0016 'International Tables Vol C Tables 4.2.6.8 and 6.1.1.4'
H H 0.0000 0.0000 'International Tables Vol C Tables 4.2.6.8 and 6.1.1.4'
B B 0.0013 0.0007 'International Tables Vol C Tables 4.2.6.8 and 6.1.1.4'
N N 0.0061 0.0033 'International Tables Vol C Tables 4.2.6.8 and 6.1.1.4'
O O 0.0106 0.0060 'International Tables Vol C Tables 4.2.6.8 and 6.1.1.4'
F F 0.0171 0.0103 'International Tables Vol C Tables 4.2.6.8 and 6.1.1.4'
P P 0.1023 0.0942 'International Tables Vol C Tables 4.2.6.8 and 6.1.1.4'
Pd Pd -0.9988 1.0072 'International Tables Vol C Tables 4.2.6.8 and 6.1.1.4'
Cl Cl 0.1484 0.1585 'International Tables Vol C Tables 4.2.6.8 and 6.1.1.4'

loop_
_geom_angle_atom_site_label_1
_geom_angle_atom_site_label_2
_geom_angle_atom_site_label_3
_geom_angle
C1 Pd1 O1 178.69(9)
C1 Pd1 P2 86.15(7)
O1 Pd1 P2 93.17(5)
C1 Pd1 P1 87.59(7)
O1 Pd1 P1 93.23(5)
P2 Pd1 P1 170.13(3)
C21 P1 C41 107.67(12)
C21 P1 C31 104.94(12)
C41 P1 C31 103.47(12)
C21 P1 Pd1 107.33(8)
C41 P1 Pd1 116.04(9)
C31 P1 Pd1 116.60(9)
C7 O1 Pd1 115.16(18)
C2 C1 Pd1 176.7(2)
C3 N1 C5 122.4(3)
C3 N1 C6 118.9(3)
C5 N1 C6 118.7(3)
F6 B1 F7 109.7(5)
F6 B1 F4 107.3(4)
F7 B1 F4 110.3(4)
F6 B1 F5 110.3(3)
F7 B1 F5 110.2(3)
F4 B1 F5 109.0(3)
C71 P2 C61 103.56(12)
C71 P2 C51 108.20(12)
C61 P2 C51 106.16(12)
C71 P2 Pd1 117.71(9)
C61 P2 Pd1 112.44(9)
C51 P2 Pd1 108.11(8)
C1 C2 C3 172.6(3)
C3 O3 C4 119.1(2)
N1 C3 O3 116.2(3)
N1 C3 C2 123.0(3)
O3 C3 C2 120.8(3)
O3 C4 H4A 109.5
O3 C4 H4B 109.5
H4A C4 H4B 109.5
O3 C4 H4C 109.5
H4A C4 H4C 109.5
H4B C4 H4C 109.5
N1 C5 H5A 109.5
N1 C5 H5B 109.5
H5A C5 H5B 109.5
N1 C5 H5C 109.5
H5A C5 H5C 109.5
H5B C5 H5C 109.5
N1 C6 H6A 109.5
N1 C6 H6B 109.5
H6A C6 H6B 109.5
N1 C6 H6C 109.5
H6A C6 H6C 109.5
H6B C6 H6C 109.5
O2 C7 O1 129.2(3)
O2 C7 C8 116.6(3)
O1 C7 C8 114.2(3)
F2 C8 F3 106.5(3)
F2 C8 F1 107.5(3)
F3 C8 F1 107.1(3)
F2 C8 C7 113.8(3)
F3 C8 C7 111.5(3)
F1 C8 C7 110.2(2)
C22 C21 C26 119.4(3)
C22 C21 P1 122.6(2)
C26 C21 P1 118.0(2)
C23 C22 C21 120.0(3)
C23 C22 H22A 120.0
C21 C22 H22A 120.0
C24 C23 C22 120.5(3)
C24 C23 H23A 119.8
C22 C23 H23A 119.8
C23 C24 C25 120.1(3)
C23 C24 H24A 119.9
C25 C24 H24A 119.9
C26 C25 C24 119.6(3)
C26 C25 H25A 120.2
C24 C25 H25A 120.2
C25 C26 C21 120.4(3)
C25 C26 H26A 119.8
C21 C26 H26A 119.8
C32 C31 C36 119.4(3)
C32 C31 P1 118.2(2)
C36 C31 P1 122.4(2)
C33 C32 C31 120.3(3)
C33 C32 H32A 119.9
C31 C32 H32A 119.9
C34 C33 C32 120.2(3)
C34 C33 H33A 119.9
C32 C33 H33A 119.9
C33 C34 C35 119.9(3)
C33 C34 H34A 120.0
C35 C34 H34A 120.0
C34 C35 C36 120.6(3)
C34 C35 H35A 119.7
C36 C35 H35A 119.7
C35 C36 C31 119.6(3)
C35 C36 H36A 120.2
C31 C36 H36A 120.2
C46 C41 C42 119.4(3)
C46 C41 P1 120.1(2)
C42 C41 P1 120.5(2)
C43 C42 C41 120.1(3)
C43 C42 H42A 119.9
C41 C42 H42A 119.9
C44 C43 C42 120.2(3)
C44 C43 H43A 119.9
C42 C43 H43A 119.9
C43 C44 C45 120.6(3)
C43 C44 H44A 119.7
C45 C44 H44A 119.7
C44 C45 C46 119.7(3)
C44 C45 H45A 120.2
C46 C45 H45A 120.2
C41 C46 C45 120.1(3)
C41 C46 H46A 120.0
C45 C46 H46A 120.0
C52 C51 C56 119.7(3)
C52 C51 P2 122.7(2)
C56 C51 P2 117.6(2)
C53 C52 C51 119.3(3)
C53 C52 H52A 120.4
C51 C52 H52A 120.4
C54 C53 C52 120.9(3)
C54 C53 H53A 119.5
C52 C53 H53A 119.5
C53 C54 C55 120.2(3)
C53 C54 H54A 119.9
C55 C54 H54A 119.9
C56 C55 C54 119.6(3)
C56 C55 H55A 120.2
C54 C55 H55A 120.2
C55 C56 C51 120.3(3)
C55 C56 H56A 119.8
C51 C56 H56A 119.8
C66 C61 C62 119.3(3)
C66 C61 P2 117.3(2)
C62 C61 P2 123.4(2)
C63 C62 C61 119.9(3)
C63 C62 H62A 120.0
C61 C62 H62A 120.0
C64 C63 C62 120.3(3)
C64 C63 H63A 119.9
C62 C63 H63A 119.9
C63 C64 C65 120.5(3)
C63 C64 H64A 119.7
C65 C64 H64A 119.7
C64 C65 C66 119.8(3)
C64 C65 H65A 120.1
C66 C65 H65A 120.1
C65 C66 C61 120.2(3)
C65 C66 H66A 119.9
C61 C66 H66A 119.9
C72 C71 C76 119.8(2)
C72 C71 P2 120.42(19)
C76 C71 P2 119.8(2)
C71 C72 C73 120.1(2)
C71 C72 H72A 119.9
C73 C72 H72A 119.9
C74 C73 C72 119.9(3)
C74 C73 H73A 120.0
C72 C73 H73A 120.0
C73 C74 C75 120.2(3)
C73 C74 H74A 119.9
C75 C74 H74A 119.9
C76 C75 C74 120.2(3)
C76 C75 H75A 119.9
C74 C75 H75A 119.9
C75 C76 C71 119.7(3)
C75 C76 H76A 120.2
C71 C76 H76A 120.2
Cl1 C100 Cl2 112.3(2)
Cl1 C100 H10A 109.1
Cl2 C100 H10A 109.1
Cl1 C100 H10B 109.1
Cl2 C100 H10B 109.1
H10A C100 H10B 107.9
Cl4 C101 Cl3 112.3(2)
Cl4 C101 H10C 109.1
Cl3 C101 H10C 109.1
Cl4 C101 H10D 109.1
Cl3 C101 H10D 109.1
H10C C101 H10D 107.9

loop_
_geom_bond_atom_site_label_1
_geom_bond_atom_site_label_2
_geom_bond_distance
Pd1 C1 1.925(3)
Pd1 O1 2.0673(19)
Pd1 P2 2.3303(9)
Pd1 P1 2.3338(9)
P1 C21 1.812(3)
P1 C41 1.816(3)
P1 C31 1.820(3)
O1 C7 1.267(3)
F1 C8 1.332(4)
C1 C2 1.217(4)
N1 C3 1.296(4)
N1 C5 1.429(5)
N1 C6 1.479(4)
B1 F6 1.317(5)
B1 F7 1.320(5)
B1 F4 1.342(5)
B1 F5 1.393(4)
Cl1 C100 1.757(4)
P2 C71 1.815(3)
P2 C61 1.815(3)
P2 C51 1.821(3)
O2 C7 1.223(4)
F2 C8 1.322(4)
C2 C3 1.420(4)
Cl2 C100 1.762(4)
O3 C3 1.330(4)
O3 C4 1.446(4)
F3 C8 1.326(4)
Cl3 C101 1.766(5)
C4 H4A 0.9800
C4 H4B 0.9800
C4 H4C 0.9800
Cl4 C101 1.750(5)
C5 H5A 0.9800
C5 H5B 0.9800
C5 H5C 0.9800
C6 H6A 0.9800
C6 H6B 0.9800
C6 H6C 0.9800
C7 C8 1.544(4)
C21 C22 1.390(4)
C21 C26 1.399(4)
C22 C23 1.388(4)
C22 H22A 0.9500
C23 C24 1.380(4)
C23 H23A 0.9500
C24 C25 1.395(4)
C24 H24A 0.9500
C25 C26 1.387(4)
C25 H25A 0.9500
C26 H26A 0.9500
C31 C32 1.390(4)
C31 C36 1.394(4)
C32 C33 1.390(4)
C32 H32A 0.9500
C33 C34 1.375(5)
C33 H33A 0.9500
C34 C35 1.379(5)
C34 H34A 0.9500
C35 C36 1.392(4)
C35 H35A 0.9500
C36 H36A 0.9500
C41 C46 1.393(4)
C41 C42 1.402(4)
C42 C43 1.385(4)
C42 H42A 0.9500
C43 C44 1.379(5)
C43 H43A 0.9500
C44 C45 1.388(4)
C44 H44A 0.9500
C45 C46 1.397(4)
C45 H45A 0.9500
C46 H46A 0.9500
C51 C52 1.395(4)
C51 C56 1.401(4)
C52 C53 1.393(4)
C52 H52A 0.9500
C53 C54 1.379(5)
C53 H53A 0.9500
C54 C55 1.391(4)
C54 H54A 0.9500
C55 C56 1.389(4)
C55 H55A 0.9500
C56 H56A 0.9500
C61 C66 1.395(4)
C61 C62 1.397(4)
C62 C63 1.389(4)
C62 H62A 0.9500
C63 C64 1.376(5)
C63 H63A 0.9500
C64 C65 1.384(5)
C64 H64A 0.9500
C65 C66 1.391(4)
C65 H65A 0.9500
C66 H66A 0.9500
C71 C72 1.385(4)
C71 C76 1.406(4)
C72 C73 1.394(4)
C72 H72A 0.9500
C73 C74 1.384(4)
C73 H73A 0.9500
C74 C75 1.391(4)
C74 H74A 0.9500
C75 C76 1.383(4)
C75 H75A 0.9500
C76 H76A 0.9500
C100 H10A 0.9900
C100 H10B 0.9900
C101 H10C 0.9900
C101 H10D 0.9900
